data_7020850
loop_
_publ_author_name
'Collins, Richard A.'
'Unruangsri, Junjuda'
'Mountford, Philip'

_publ_section_title
;
 Synthesis and rac-lactide ring-opening polymerisation studies of new
 alkaline earth tetrahydroborate complexes.
;
_journal_issue 3
_journal_name_full 'Dalton transactions (Cambridge, England : 2003)'
_journal_page_first 759
_journal_page_last 769
_journal_paper_doi 10.1039/c2dt32151c
_journal_volume 42
_journal_year 2013
_chemical_formula_moiety 'C37 H61 B1 N2 O2 Sr1'
_chemical_formula_sum 'C37 H61 B N2 O2 Sr'
_chemical_formula_weight 664.33
_chemical_name_systematic
;
Sr{HC(C(Me)NAr')2}(BH4)(THF)2
;
_space_group_IT_number 2
_symmetry_cell_setting triclinic
_symmetry_space_group_name_Hall '-P 1'
_symmetry_space_group_name_H-M 'P -1'
_atom_sites_solution_hydrogens difmap
_atom_sites_solution_primary other
_atom_sites_solution_secondary difmap
_cell_angle_alpha 76.402(2)
_cell_angle_beta 81.680(2)
_cell_angle_gamma 70.540(2)
_cell_formula_units_Z 4
_cell_length_a 14.6050(4)
_cell_length_b 15.7037(4)
_cell_length_c 17.8465(3)
_cell_measurement_reflns_used 7521
_cell_measurement_temperature 150
_cell_measurement_theta_max 75.76
_cell_measurement_theta_min 3.56
_cell_volume 3741.29(16)
_computing_cell_refinement 'CrysAlisPro, (Agilent, 2011)'
_computing_data_collection 'CrysAlisPro, (Agilent, 2011)'
_computing_data_reduction 'CrysAlisPro, (Agilent, 2011)'
_computing_molecular_graphics 'CAMERON (Watkin et al., 1996)'
_computing_publication_material 'CRYSTALS (Betteridge et al., 2003)'
_computing_structure_refinement 'CRYSTALS (Betteridge et al., 2003)'
_computing_structure_solution 'Superflip (Palatinus & Chapuis, 2007)'
_diffrn_ambient_temperature 150
_diffrn_measured_fraction_theta_full 0.997
_diffrn_measured_fraction_theta_max 0.986
_diffrn_measurement_device Area
_diffrn_measurement_device_type 'Agilent Technologies SuperNova'
_diffrn_measurement_method \w
_diffrn_radiation_monochromator graphite
_diffrn_radiation_type 'Cu K\a'
_diffrn_radiation_wavelength 1.54184
_diffrn_reflns_av_R_equivalents 0.017
_diffrn_reflns_limit_h_max 18
_diffrn_reflns_limit_h_min -18
_diffrn_reflns_limit_k_max 19
_diffrn_reflns_limit_k_min -19
_diffrn_reflns_limit_l_max 22
_diffrn_reflns_limit_l_min -17
_diffrn_reflns_number 39797
_diffrn_reflns_theta_full 74.521
_diffrn_reflns_theta_max 76.826
_diffrn_reflns_theta_min 3.046
_diffrn_standards_number 0
_exptl_absorpt_coefficient_mu 2.230
_exptl_absorpt_correction_T_max 0.98
_exptl_absorpt_correction_T_min 0.96
_exptl_absorpt_correction_type multi-scan
_exptl_absorpt_process_details 'CrysAlisPro (Agilent, 2011)'
_exptl_crystal_colour colourless
_exptl_crystal_density_diffrn 1.179
_exptl_crystal_density_method 'not measured'
_exptl_crystal_description block
_exptl_crystal_F_000 1424
_exptl_crystal_size_max 0.020
_exptl_crystal_size_mid 0.020
_exptl_crystal_size_min 0.010
_refine_diff_density_max 0.54
_refine_diff_density_min -0.51
_refine_ls_extinction_method None
_refine_ls_goodness_of_fit_ref 1.0491
_refine_ls_hydrogen_treatment mixed
_refine_ls_matrix_type full
_refine_ls_number_parameters 810
_refine_ls_number_reflns 12914
_refine_ls_number_restraints 74
_refine_ls_R_factor_all 0.0392
_refine_ls_R_factor_gt 0.0339
_refine_ls_shift/su_max 0.0034978
_refine_ls_shift/su_mean 0.0001035
_refine_ls_structure_factor_coef F
_refine_ls_weighting_details
;
Method, part 1, Chebychev polynomial, (Watkin, 1994, Prince, 1982)
[weight] = 1.0/[A~0~*T~0~(x)+A~1~*T~1~(x) ... +A~n-1~]*T~n-1~(x)]
where A~i~ are the Chebychev coefficients listed below and x= Fcalc/Fmax
Method = Robust Weighting (Prince, 1982)
W = [weight] * [1-(deltaF/6*sigmaF)^2^]^2^
A~i~ are:
-0.706E-01 -11.9 -4.73 -5.22 -2.51
;
_refine_ls_weighting_scheme calc
_refine_ls_wR_factor_all 0.0114
_refine_ls_wR_factor_gt 0.0101
_refine_ls_wR_factor_ref 0.0099
_reflns_limit_h_max 18
_reflns_limit_h_min -18
_reflns_limit_k_max 19
_reflns_limit_k_min -18
_reflns_limit_l_max 22
_reflns_limit_l_min 0
_reflns_number_gt 13421
_reflns_number_total 15569
_reflns_threshold_expression I>2.0\s(I)
_oxford_diffrn_Wilson_B_factor 2.04
_oxford_diffrn_Wilson_scale 0.06
_oxford_refine_ls_r_factor_ref 0.0326
_oxford_refine_ls_scale 3.0080(13)
_oxford_reflns_number_all 15508
_oxford_reflns_threshold_expression_ref I>3.0\s(I)
_cod_data_source_file c2dt32151c.txt
_cod_data_source_block compound_3
_cod_depositor_comments
;
The following automatic conversions were performed:

'_atom_sites_solution_primary' value 'Other' changed to 'other'
according to /home/saulius/struct/CIF-dictionaries/cif_core.dic
dictionary named 'cif_core.dic' version 2.4.2 from 2011-04-26.

Automatic conversion script
Id: cif_fix_values 1891 2012-01-12 08:04:46Z andrius 
;
_cod_original_sg_symbol_H-M 'P -1 '
_cod_original_formula_sum 'C37 H61 B1 N2 O2 Sr1'
_cod_database_code 7020850

loop_
_symmetry_equiv_pos_as_xyz
x,y,z
-x,-y,-z

loop_
_atom_site_label
_atom_site_type_symbol
_atom_site_fract_x
_atom_site_fract_y
_atom_site_fract_z
_atom_site_U_iso_or_equiv
_atom_site_occupancy
_atom_site_adp_type
_atom_site_refinement_flags_posn
_atom_site_refinement_flags_adp
Sr1 Sr 0.577563(10) 0.602098(9) 0.298503(7) 0.0235 1.0000 Uani D .
N1 N 0.55788(9) 0.60501(8) 0.15910(7) 0.0213 1.0000 Uani . .
N2 N 0.68254(9) 0.69575(8) 0.22052(7) 0.0235 1.0000 Uani . .
O1 O 0.39890(8) 0.61759(9) 0.33342(7) 0.0360 1.0000 Uani . .
O2 O 0.51970(9) 0.70881(8) 0.39617(6) 0.0356 1.0000 Uani . .
C1 C 0.63209(11) 0.59761(10) 0.10631(8) 0.0236 1.0000 Uani . .
C2 C 0.71529(11) 0.62362(10) 0.10899(8) 0.0258 1.0000 Uani . .
C3 C 0.73250(10) 0.67752(10) 0.15529(8) 0.0246 1.0000 Uani . .
C4 C 0.63183(12) 0.56161(12) 0.03437(8) 0.0305 1.0000 Uani . .
C5 C 0.81538(12) 0.71722(12) 0.12308(10) 0.0345 1.0000 Uani . .
C6 C 0.47104(10) 0.59040(10) 0.14447(8) 0.0220 1.0000 Uani . .
C7 C 0.46165(11) 0.50135(10) 0.15871(8) 0.0249 1.0000 Uani . .
C8 C 0.37149(12) 0.49238(11) 0.15155(9) 0.0298 1.0000 Uani . .
C9 C 0.29226(12) 0.56820(12) 0.12980(10) 0.0328 1.0000 Uani . .
C10 C 0.30255(11) 0.65575(11) 0.11444(10) 0.0310 1.0000 Uani . .
C11 C 0.39047(11) 0.66854(10) 0.12166(8) 0.0254 1.0000 Uani . .
C12 C 0.54568(12) 0.41440(11) 0.18202(9) 0.0288 1.0000 Uani . .
C13 C 0.56605(14) 0.34840(12) 0.12647(11) 0.0413 1.0000 Uani . .
C14 C 0.52498(14) 0.36458(12) 0.26435(10) 0.0399 1.0000 Uani . .
C15 C 0.39996(12) 0.76479(11) 0.10509(10) 0.0301 1.0000 Uani . .
C16 C 0.45276(14) 0.78665(12) 0.02579(11) 0.0411 1.0000 Uani . .
C17 C 0.30217(13) 0.84075(12) 0.11019(12) 0.0388 1.0000 Uani . .
C18 C 0.69416(11) 0.76642(11) 0.25284(9) 0.0257 1.0000 Uani . .
C19 C 0.74983(12) 0.74387(12) 0.31716(10) 0.0325 1.0000 Uani . .
C20 C 0.75200(13) 0.81522(14) 0.35054(12) 0.0426 1.0000 Uani . .
C21 C 0.70238(14) 0.90624(13) 0.32164(13) 0.0454 1.0000 Uani . .
C22 C 0.64946(12) 0.92789(12) 0.25787(11) 0.0368 1.0000 Uani . .
C23 C 0.64307(11) 0.85933(11) 0.22325(9) 0.0288 1.0000 Uani . .
C24 C 0.80994(13) 0.64628(12) 0.34995(11) 0.0376 1.0000 Uani . .
C25 C 0.91900(14) 0.63359(15) 0.33051(13) 0.0520 1.0000 Uani . .
C26 C 0.78897(17) 0.61911(15) 0.43712(12) 0.0513 1.0000 Uani . .
C27 C 0.57681(12) 0.88694(11) 0.15751(10) 0.0326 1.0000 Uani . .
C28 C 0.60406(18) 0.95730(18) 0.09091(13) 0.0623 1.0000 Uani . .
C29 C 0.47123(13) 0.92561(15) 0.18655(12) 0.0461 1.0000 Uani . .
C30 C 0.32931(15) 0.70825(15) 0.31783(14) 0.0543 1.0000 Uani . .
C31 C 0.23120(15) 0.69560(18) 0.32597(15) 0.0598 1.0000 Uani . .
C32 C 0.24608(16) 0.60841(16) 0.38702(17) 0.0641 1.0000 Uani . .
C33 C 0.34734(16) 0.55284(16) 0.36418(19) 0.0693 1.0000 Uani . .
C34 C 0.48737(17) 0.66473(15) 0.47124(10) 0.0472 1.0000 Uani . .
C35 C 0.4992(2) 0.71557(17) 0.52711(12) 0.0619 1.0000 Uani . .
C36 C 0.5064(2) 0.80678(16) 0.48084(12) 0.0666 1.0000 Uani . .
C37 C 0.49603(14) 0.80487(13) 0.39872(10) 0.0381 1.0000 Uani . .
B1 B 0.68107(14) 0.43042(13) 0.38540(10) 0.0297 1.0000 Uani D .
H1 H 0.7186(10) 0.3669(8) 0.4172(8) 0.096(5) 1.0000 Uiso D .
H2 H 0.6061(7) 0.4422(8) 0.3969(9) 0.096(5) 1.0000 Uiso D .
H3 H 0.6981(12) 0.4316(8) 0.3264(6) 0.096(5) 1.0000 Uiso D .
H4 H 0.6994(12) 0.4832(7) 0.3998(9) 0.096(5) 1.0000 Uiso D .
H21 H 0.7683 0.6013 0.0736 0.0304 1.0000 Uiso R .
H41 H 0.6903 0.5610 0.0029 0.0368 1.0000 Uiso R .
H42 H 0.6275 0.5008 0.0490 0.0368 1.0000 Uiso R .
H43 H 0.5776 0.6006 0.0062 0.0368 1.0000 Uiso R .
H51 H 0.8635 0.6965 0.1595 0.0411 1.0000 Uiso R .
H52 H 0.8436 0.6976 0.0762 0.0411 1.0000 Uiso R .
H53 H 0.7906 0.7826 0.1135 0.0411 1.0000 Uiso R .
H81 H 0.3645 0.4326 0.1619 0.0354 1.0000 Uiso R .
H91 H 0.2314 0.5608 0.1254 0.0391 1.0000 Uiso R .
H101 H 0.2482 0.7080 0.0988 0.0366 1.0000 Uiso R .
H121 H 0.6024 0.4316 0.1811 0.0340 1.0000 Uiso R .
H131 H 0.5825 0.3782 0.0760 0.0492 1.0000 Uiso R .
H132 H 0.6187 0.2949 0.1430 0.0492 1.0000 Uiso R .
H133 H 0.5097 0.3312 0.1259 0.0492 1.0000 Uiso R .
H141 H 0.5782 0.3104 0.2779 0.0483 1.0000 Uiso R .
H142 H 0.4674 0.3482 0.2668 0.0483 1.0000 Uiso R .
H143 H 0.5166 0.4042 0.2994 0.0483 1.0000 Uiso R .
H151 H 0.4382 0.7667 0.1430 0.0355 1.0000 Uiso R .
H161 H 0.4574 0.8472 0.0173 0.0493 1.0000 Uiso R .
H162 H 0.5163 0.7435 0.0243 0.0493 1.0000 Uiso R .
H163 H 0.4175 0.7827 -0.0134 0.0493 1.0000 Uiso R .
H171 H 0.2716 0.8305 0.1608 0.0467 1.0000 Uiso R .
H172 H 0.3127 0.8991 0.0993 0.0467 1.0000 Uiso R .
H173 H 0.2615 0.8396 0.0737 0.0467 1.0000 Uiso R .
H201 H 0.7884 0.8008 0.3944 0.0509 1.0000 Uiso R .
H211 H 0.7044 0.9536 0.3455 0.0543 1.0000 Uiso R .
H221 H 0.6172 0.9907 0.2370 0.0440 1.0000 Uiso R .
H241 H 0.7934 0.6059 0.3260 0.0448 1.0000 Uiso R .
H251 H 0.9553 0.5709 0.3478 0.0615 1.0000 Uiso R .
H252 H 0.9313 0.6506 0.2762 0.0615 1.0000 Uiso R .
H253 H 0.9379 0.6715 0.3556 0.0615 1.0000 Uiso R .
H261 H 0.7214 0.6271 0.4483 0.0617 1.0000 Uiso R .
H262 H 0.8250 0.5564 0.4547 0.0617 1.0000 Uiso R .
H263 H 0.8075 0.6570 0.4626 0.0617 1.0000 Uiso R .
H271 H 0.5834 0.8332 0.1388 0.0382 1.0000 Uiso R .
H281 H 0.5612 0.9728 0.0511 0.0755 1.0000 Uiso R .
H282 H 0.6690 0.9313 0.0714 0.0755 1.0000 Uiso R .
H283 H 0.5991 1.0112 0.1087 0.0755 1.0000 Uiso R .
H291 H 0.4533 0.8803 0.2258 0.0548 1.0000 Uiso R .
H292 H 0.4635 0.9784 0.2071 0.0548 1.0000 Uiso R .
H293 H 0.4309 0.9424 0.1448 0.0548 1.0000 Uiso R .
H301 H 0.3328 0.7432 0.3535 0.0651 1.0000 Uiso R .
H302 H 0.3418 0.7390 0.2667 0.0651 1.0000 Uiso R .
H311 H 0.2144 0.6885 0.2788 0.0729 1.0000 Uiso R .
H312 H 0.1825 0.7459 0.3433 0.0729 1.0000 Uiso R .
H321 H 0.2001 0.5785 0.3845 0.0760 1.0000 Uiso R .
H322 H 0.2413 0.6202 0.4375 0.0760 1.0000 Uiso R .
H331 H 0.3464 0.5198 0.3262 0.0821 1.0000 Uiso R .
H332 H 0.3768 0.5108 0.4082 0.0821 1.0000 Uiso R .
H341 H 0.4210 0.6683 0.4719 0.0565 1.0000 Uiso R .
H342 H 0.5261 0.6019 0.4834 0.0565 1.0000 Uiso R .
H351 H 0.4447 0.7246 0.5639 0.0751 1.0000 Uiso R .
H352 H 0.5569 0.6826 0.5531 0.0751 1.0000 Uiso R .
H361 H 0.4551 0.8559 0.4974 0.0811 1.0000 Uiso R .
H362 H 0.5673 0.8137 0.4860 0.0811 1.0000 Uiso R .
H371 H 0.5405 0.8311 0.3649 0.0452 1.0000 Uiso R .
H372 H 0.4316 0.8379 0.3844 0.0452 1.0000 Uiso R .
Sr101 Sr 0.078789(10) 0.103590(10) 0.294491(7) 0.0239 1.0000 Uani D U
N101 N 0.05874(9) 0.10624(8) 0.15657(7) 0.0211 1.0000 Uani . .
N102 N 0.18491(9) 0.19702(8) 0.21573(7) 0.0240 1.0000 Uani . .
O101 O -0.10217(9) 0.12604(10) 0.33270(7) 0.0403 1.0000 Uani . U
O102 O 0.02954(9) 0.20825(9) 0.39281(7) 0.0393 1.0000 Uani . .
C101 C 0.13421(10) 0.09662(10) 0.10440(8) 0.0223 1.0000 Uani . .
C102 C 0.21987(11) 0.11701(10) 0.10888(8) 0.0251 1.0000 Uani . .
C103 C 0.23952(11) 0.17063(10) 0.15454(9) 0.0246 1.0000 Uani . .
C104 C 0.12980(12) 0.06375(12) 0.03190(9) 0.0293 1.0000 Uani . .
C105 C 0.33115(12) 0.19860(13) 0.12647(10) 0.0354 1.0000 Uani . .
C106 C -0.03032(10) 0.10200(10) 0.13595(8) 0.0217 1.0000 Uani . .
C107 C -0.05552(11) 0.01959(10) 0.15698(8) 0.0243 1.0000 Uani . .
C108 C -0.14663(11) 0.02109(11) 0.14034(9) 0.0295 1.0000 Uani . .
C109 C -0.21144(11) 0.10075(12) 0.10276(9) 0.0312 1.0000 Uani . .
C110 C -0.18583(11) 0.18110(11) 0.08121(9) 0.0305 1.0000 Uani . .
C111 C -0.09656(11) 0.18347(10) 0.09814(8) 0.0265 1.0000 Uani . .
C112 C 0.01341(11) -0.07084(11) 0.19651(9) 0.0287 1.0000 Uani . .
C113 C 0.03671(13) -0.14565(12) 0.14885(11) 0.0395 1.0000 Uani . .
C114 C -0.02946(14) -0.10379(13) 0.27737(10) 0.0411 1.0000 Uani . .
C115 C -0.07323(12) 0.27418(11) 0.07692(10) 0.0323 1.0000 Uani . .
C116 C -0.14615(19) 0.34658(15) 0.11705(16) 0.0693 1.0000 Uani . .
C117 C -0.06706(18) 0.30987(16) -0.01018(12) 0.0540 1.0000 Uani . .
C118 C 0.20380(11) 0.26154(11) 0.25146(9) 0.0264 1.0000 Uani . .
C119 C 0.27161(12) 0.23212(12) 0.30835(10) 0.0325 1.0000 Uani . .
C120 C 0.27900(13) 0.29616(14) 0.34773(11) 0.0408 1.0000 Uani . .
C121 C 0.22254(14) 0.38750(14) 0.33116(12) 0.0448 1.0000 Uani . .
C122 C 0.15767(13) 0.41644(13) 0.27455(11) 0.0396 1.0000 Uani . .
C123 C 0.14624(12) 0.35508(11) 0.23397(9) 0.0302 1.0000 Uani . .
C124 C 0.33786(13) 0.13390(13) 0.32904(11) 0.0386 1.0000 Uani . .
C125 C 0.44546(14) 0.12830(16) 0.31542(13) 0.0518 1.0000 Uani . .
C126 C 0.31806(17) 0.08875(16) 0.41323(12) 0.0534 1.0000 Uani . .
C127 C 0.07249(13) 0.38775(11) 0.17284(10) 0.0346 1.0000 Uani . .
C128 C 0.12115(16) 0.39993(14) 0.09103(11) 0.0466 1.0000 Uani . .
C129 C -0.00807(15) 0.47728(13) 0.18204(13) 0.0480 1.0000 Uani . .
C130 C -0.19362(14) 0.16678(18) 0.29706(11) 0.0526 1.0000 Uani . U
C131 C -0.2682(4) 0.1431(4) 0.3638(3) 0.0405 0.5000 Uani . U
C132 C -0.21497(15) 0.06692(15) 0.41711(12) 0.0477 1.0000 Uani . U
C133 C -0.12414(16) 0.09210(17) 0.41390(10) 0.0507 1.0000 Uani . U
C134 C 0.0515(2) 0.1972(2) 0.47046(15) 0.0737 1.0000 Uani . .
C135 C -0.0252(2) 0.2695(2) 0.50340(17) 0.0860 1.0000 Uani . .
C136 C -0.0482(2) 0.34764(19) 0.43494(19) 0.0768 1.0000 Uani . .
C137 C -0.04064(17) 0.29730(15) 0.37088(12) 0.0559 1.0000 Uani . .
C1311 C -0.2613(4) 0.1225(4) 0.3353(3) 0.0468 0.5000 Uani . U
B101 B 0.17939(13) -0.06823(12) 0.37872(9) 0.0272 1.0000 Uani D .
H5 H 0.2160(10) -0.1314(8) 0.4104(8) 0.125(6) 1.0000 Uiso D .
H6 H 0.2279(7) -0.0369(9) 0.3467(11) 0.125(6) 1.0000 Uiso D .
H7 H 0.1359(14) -0.0268(8) 0.4155(5) 0.125(6) 1.0000 Uiso D .
H8 H 0.1356(14) -0.0761(6) 0.3423(11) 0.125(6) 1.0000 Uiso D .
H1021 H 0.2734 0.0906 0.0756 0.0293 1.0000 Uiso R .
H1041 H 0.0700 0.0515 0.0336 0.0352 1.0000 Uiso R .
H1042 H 0.1825 0.0090 0.0288 0.0352 1.0000 Uiso R .
H1043 H 0.1346 0.1101 -0.0122 0.0352 1.0000 Uiso R .
H1051 H 0.3247 0.2343 0.0754 0.0419 1.0000 Uiso R .
H1052 H 0.3398 0.2341 0.1597 0.0419 1.0000 Uiso R .
H1053 H 0.3860 0.1449 0.1267 0.0419 1.0000 Uiso R .
H1081 H -0.1647 -0.0337 0.1554 0.0347 1.0000 Uiso R .
H1091 H -0.2729 0.1005 0.0915 0.0373 1.0000 Uiso R .
H1101 H -0.2299 0.2355 0.0545 0.0361 1.0000 Uiso R .
H1121 H 0.0726 -0.0608 0.2019 0.0339 1.0000 Uiso R .
H1131 H 0.0797 -0.2012 0.1751 0.0471 1.0000 Uiso R .
H1132 H 0.0667 -0.1263 0.0998 0.0471 1.0000 Uiso R .
H1133 H -0.0218 -0.1558 0.1420 0.0471 1.0000 Uiso R .
H1141 H 0.0145 -0.1603 0.3011 0.0497 1.0000 Uiso R .
H1142 H -0.0897 -0.1127 0.2733 0.0497 1.0000 Uiso R .
H1143 H -0.0399 -0.0588 0.3078 0.0497 1.0000 Uiso R .
H1151 H -0.0113 0.2631 0.0947 0.0378 1.0000 Uiso R .
H1161 H -0.1299 0.4023 0.1027 0.0841 1.0000 Uiso R .
H1162 H -0.1449 0.3256 0.1715 0.0841 1.0000 Uiso R .
H1163 H -0.2095 0.3572 0.1021 0.0841 1.0000 Uiso R .
H1171 H -0.0171 0.2658 -0.0339 0.0645 1.0000 Uiso R .
H1172 H -0.0526 0.3664 -0.0209 0.0645 1.0000 Uiso R .
H1173 H -0.1275 0.3196 -0.0300 0.0645 1.0000 Uiso R .
H1201 H 0.3238 0.2766 0.3867 0.0488 1.0000 Uiso R .
H1211 H 0.2284 0.4302 0.3587 0.0533 1.0000 Uiso R .
H1221 H 0.1199 0.4796 0.2629 0.0467 1.0000 Uiso R .
H1241 H 0.3259 0.0992 0.2966 0.0458 1.0000 Uiso R .
H1251 H 0.4587 0.1638 0.3464 0.0613 1.0000 Uiso R .
H1252 H 0.4849 0.0659 0.3289 0.0613 1.0000 Uiso R .
H1253 H 0.4595 0.1518 0.2624 0.0613 1.0000 Uiso R .
H1261 H 0.3285 0.1231 0.4467 0.0638 1.0000 Uiso R .
H1262 H 0.3609 0.0274 0.4238 0.0638 1.0000 Uiso R .
H1263 H 0.2526 0.0880 0.4213 0.0638 1.0000 Uiso R .
H1271 H 0.0426 0.3412 0.1782 0.0410 1.0000 Uiso R .
H1281 H 0.1664 0.3427 0.0831 0.0548 1.0000 Uiso R .
H1282 H 0.0730 0.4204 0.0547 0.0548 1.0000 Uiso R .
H1283 H 0.1543 0.4443 0.0845 0.0548 1.0000 Uiso R .
H1291 H 0.0196 0.5250 0.1785 0.0580 1.0000 Uiso R .
H1292 H -0.0427 0.4682 0.2310 0.0580 1.0000 Uiso R .
H1293 H -0.0514 0.4940 0.1424 0.0580 1.0000 Uiso R .
H1301 H -0.1883 0.1484 0.2491 0.0644 1.0000 Uiso R .
H1302 H -0.2119 0.2321 0.2887 0.0644 1.0000 Uiso R .
H1311 H -0.2995 0.1943 0.3879 0.0488 0.5000 Uiso R .
H1312 H -0.3155 0.1268 0.3439 0.0488 0.5000 Uiso R .
H1313 H -0.3230 0.1663 0.3434 0.0598 0.5000 Uiso R .
H1314 H -0.2679 0.0813 0.3066 0.0598 0.5000 Uiso R .
H1321 H -0.2531 0.0747 0.4643 0.0567 1.0000 Uiso R .
H1322 H -0.2005 0.0052 0.4110 0.0567 1.0000 Uiso R .
H1331 H -0.1345 0.1386 0.4428 0.0604 1.0000 Uiso R .
H1332 H -0.0724 0.0395 0.4337 0.0604 1.0000 Uiso R .
H1341 H 0.1136 0.2040 0.4713 0.0880 1.0000 Uiso R .
H1342 H 0.0510 0.1382 0.4992 0.0880 1.0000 Uiso R .
H1351 H -0.0806 0.2504 0.5236 0.1042 1.0000 Uiso R .
H1352 H -0.0018 0.2865 0.5429 0.1042 1.0000 Uiso R .
H1361 H -0.0020 0.3802 0.4253 0.0921 1.0000 Uiso R .
H1362 H -0.1117 0.3892 0.4420 0.0921 1.0000 Uiso R .
H1371 H -0.1019 0.2910 0.3663 0.0684 1.0000 Uiso R .
H1372 H -0.0196 0.3297 0.3232 0.0684 1.0000 Uiso R .

loop_
_atom_site_aniso_label
_atom_site_aniso_U_11
_atom_site_aniso_U_22
_atom_site_aniso_U_33
_atom_site_aniso_U_23
_atom_site_aniso_U_13
_atom_site_aniso_U_12
Sr1 0.02592(7) 0.02867(7) 0.01852(7) -0.00343(5) -0.00041(5) -0.01318(5)
N1 0.0213(6) 0.0216(6) 0.0207(6) -0.0042(5) -0.0016(4) -0.0061(5)
N2 0.0228(6) 0.0241(6) 0.0255(6) -0.0064(5) -0.0003(5) -0.0094(5)
O1 0.0279(6) 0.0446(7) 0.0390(6) -0.0134(5) 0.0029(5) -0.0144(5)
O2 0.0473(7) 0.0404(7) 0.0256(6) -0.0107(5) 0.0059(5) -0.0231(6)
C1 0.0266(7) 0.0221(7) 0.0206(7) -0.0033(5) -0.0015(5) -0.0061(6)
C2 0.0233(7) 0.0287(7) 0.0238(7) -0.0065(6) 0.0032(6) -0.0073(6)
C3 0.0212(7) 0.0247(7) 0.0262(7) -0.0020(6) -0.0007(6) -0.0073(6)
C4 0.0353(8) 0.0364(8) 0.0207(7) -0.0085(6) 0.0018(6) -0.0121(7)
C5 0.0298(8) 0.0413(9) 0.0365(9) -0.0105(7) 0.0077(7) -0.0187(7)
C6 0.0235(7) 0.0253(7) 0.0173(6) -0.0049(5) -0.0016(5) -0.0072(6)
C7 0.0286(7) 0.0251(7) 0.0209(7) -0.0045(6) -0.0018(6) -0.0085(6)
C8 0.0317(8) 0.0297(8) 0.0312(8) -0.0071(6) -0.0041(6) -0.0125(7)
C9 0.0278(8) 0.0359(9) 0.0388(9) -0.0080(7) -0.0067(7) -0.0131(7)
C10 0.0265(8) 0.0292(8) 0.0378(9) -0.0087(7) -0.0099(6) -0.0047(6)
C11 0.0272(7) 0.0244(7) 0.0245(7) -0.0052(6) -0.0045(6) -0.0065(6)
C12 0.0290(8) 0.0247(7) 0.0320(8) -0.0042(6) -0.0054(6) -0.0072(6)
C13 0.0413(10) 0.0329(9) 0.0493(11) -0.0157(8) -0.0032(8) -0.0059(8)
C14 0.0452(10) 0.0319(9) 0.0370(9) 0.0038(7) -0.0084(8) -0.0100(8)
C15 0.0296(8) 0.0236(7) 0.0368(8) -0.0034(6) -0.0104(6) -0.0067(6)
C16 0.0443(10) 0.0290(9) 0.0441(10) 0.0041(7) -0.0035(8) -0.0112(8)
C17 0.0342(9) 0.0265(8) 0.0538(11) -0.0067(7) -0.0142(8) -0.0033(7)
C18 0.0220(7) 0.0278(7) 0.0308(8) -0.0097(6) 0.0038(6) -0.0119(6)
C19 0.0280(8) 0.0337(8) 0.0397(9) -0.0119(7) -0.0040(7) -0.0109(7)
C20 0.0353(9) 0.0460(10) 0.0556(11) -0.0221(9) -0.0105(8) -0.0136(8)
C21 0.0381(10) 0.0408(10) 0.0701(13) -0.0306(10) -0.0028(9) -0.0161(8)
C22 0.0308(8) 0.0278(8) 0.0546(11) -0.0121(8) 0.0033(7) -0.0126(7)
C23 0.0249(7) 0.0281(8) 0.0349(8) -0.0072(6) 0.0048(6) -0.0127(6)
C24 0.0383(9) 0.0360(9) 0.0420(10) -0.0113(7) -0.0148(8) -0.0087(7)
C25 0.0382(10) 0.0532(12) 0.0616(13) -0.0198(10) -0.0121(9) -0.0012(9)
C26 0.0563(13) 0.0485(12) 0.0470(11) -0.0078(9) -0.0111(9) -0.0115(10)
C27 0.0354(9) 0.0263(8) 0.0336(8) -0.0026(6) -0.0013(7) -0.0091(7)
C28 0.0620(14) 0.0651(15) 0.0498(12) 0.0160(11) -0.0028(10) -0.0263(12)
C29 0.0349(10) 0.0510(11) 0.0547(12) -0.0161(9) -0.0064(8) -0.0113(8)
C30 0.0433(11) 0.0493(12) 0.0592(13) 0.0093(10) -0.0072(9) -0.0121(9)
C31 0.0373(11) 0.0733(16) 0.0699(15) -0.0217(12) -0.0093(10) -0.0114(10)
C32 0.0396(11) 0.0566(13) 0.0975(19) -0.0269(13) 0.0240(12) -0.0210(10)
C33 0.0388(11) 0.0436(12) 0.126(2) -0.0239(13) 0.0183(13) -0.0193(10)
C34 0.0695(14) 0.0500(11) 0.0276(9) -0.0071(8) 0.0072(8) -0.0307(10)
C35 0.0993(19) 0.0686(15) 0.0295(10) -0.0114(10) -0.0002(11) -0.0423(14)
C36 0.116(2) 0.0527(13) 0.0381(11) -0.0145(10) -0.0015(12) -0.0333(14)
C37 0.0456(10) 0.0381(9) 0.0332(9) -0.0079(7) 0.0018(7) -0.0176(8)
B1 0.0376(10) 0.0284(9) 0.0268(9) 0.0009(7) -0.0017(7) -0.0196(8)
Sr101 0.02642(7) 0.03020(7) 0.01792(6) -0.00481(5) 0.00014(5) -0.01327(6)
N101 0.0215(6) 0.0229(6) 0.0192(5) -0.0041(5) -0.0007(4) -0.0078(5)
N102 0.0249(6) 0.0247(6) 0.0251(6) -0.0067(5) 0.0004(5) -0.0109(5)
O101 0.0314(6) 0.0688(9) 0.0254(6) -0.0110(6) 0.0023(5) -0.0226(6)
O102 0.0413(7) 0.0438(7) 0.0359(6) -0.0184(5) 0.0033(5) -0.0128(6)
C101 0.0246(7) 0.0194(7) 0.0204(7) -0.0035(5) -0.0019(5) -0.0041(5)
C102 0.0231(7) 0.0263(7) 0.0248(7) -0.0078(6) 0.0033(6) -0.0063(6)
C103 0.0237(7) 0.0224(7) 0.0275(7) -0.0033(6) 0.0002(6) -0.0090(6)
C104 0.0275(8) 0.0371(8) 0.0237(7) -0.0113(6) 0.0013(6) -0.0085(7)
C105 0.0305(8) 0.0427(10) 0.0390(9) -0.0149(8) 0.0104(7) -0.0199(7)
C106 0.0210(7) 0.0266(7) 0.0185(6) -0.0077(5) -0.0004(5) -0.0071(6)
C107 0.0239(7) 0.0266(7) 0.0230(7) -0.0056(6) -0.0012(5) -0.0084(6)
C108 0.0284(8) 0.0340(8) 0.0297(8) -0.0065(6) -0.0033(6) -0.0138(7)
C109 0.0234(7) 0.0407(9) 0.0316(8) -0.0102(7) -0.0054(6) -0.0091(7)
C110 0.0263(8) 0.0327(8) 0.0297(8) -0.0077(6) -0.0067(6) -0.0026(6)
C111 0.0289(8) 0.0273(8) 0.0226(7) -0.0064(6) -0.0029(6) -0.0064(6)
C112 0.0271(8) 0.0260(7) 0.0333(8) -0.0013(6) -0.0077(6) -0.0097(6)
C113 0.0372(9) 0.0294(8) 0.0522(11) -0.0123(8) -0.0090(8) -0.0056(7)
C114 0.0414(10) 0.0390(10) 0.0368(9) 0.0062(7) -0.0067(8) -0.0125(8)
C115 0.0322(8) 0.0256(8) 0.0375(9) -0.0032(7) -0.0096(7) -0.0059(6)
C116 0.0732(16) 0.0351(11) 0.0971(19) -0.0268(12) 0.0271(14) -0.0183(11)
C117 0.0677(14) 0.0560(13) 0.0455(11) 0.0047(9) -0.0075(10) -0.0375(11)
C118 0.0265(7) 0.0300(8) 0.0277(7) -0.0100(6) 0.0055(6) -0.0154(6)
C119 0.0282(8) 0.0386(9) 0.0369(9) -0.0125(7) 0.0011(7) -0.0165(7)
C120 0.0380(9) 0.0508(11) 0.0448(10) -0.0210(9) -0.0027(8) -0.0207(8)
C121 0.0448(10) 0.0469(11) 0.0582(12) -0.0292(9) 0.0032(9) -0.0245(9)
C122 0.0384(9) 0.0331(9) 0.0538(11) -0.0193(8) 0.0059(8) -0.0162(8)
C123 0.0311(8) 0.0281(8) 0.0338(8) -0.0094(6) 0.0064(6) -0.0137(6)
C124 0.0347(9) 0.0416(10) 0.0448(10) -0.0118(8) -0.0104(8) -0.0134(8)
C125 0.0349(10) 0.0597(13) 0.0632(13) -0.0212(11) -0.0082(9) -0.0100(9)
C126 0.0569(13) 0.0556(13) 0.0500(12) -0.0015(10) -0.0154(10) -0.0218(10)
C127 0.0388(9) 0.0266(8) 0.0382(9) -0.0063(7) -0.0019(7) -0.0104(7)
C128 0.0584(12) 0.0401(10) 0.0366(10) -0.0031(8) -0.0007(9) -0.0136(9)
C129 0.0509(11) 0.0323(9) 0.0541(12) -0.0095(8) -0.0064(9) -0.0028(8)
C130 0.0335(9) 0.0890(16) 0.0342(10) -0.0124(10) -0.0009(8) -0.0183(10)
C131 0.0296(19) 0.057(3) 0.036(3) -0.013(2) 0.0031(19) -0.0149(18)
C132 0.0454(11) 0.0588(12) 0.0447(11) -0.0053(9) 0.0024(8) -0.0296(10)
C133 0.0534(12) 0.0830(15) 0.0280(9) -0.0102(9) 0.0045(8) -0.0411(11)
C134 0.0774(17) 0.0834(18) 0.0588(14) -0.0403(14) -0.0267(13) 0.0036(14)
C135 0.086(2) 0.111(3) 0.0702(18) -0.0617(19) 0.0011(15) -0.0164(18)
C136 0.0656(16) 0.0597(15) 0.116(2) -0.0511(17) 0.0190(16) -0.0212(13)
C137 0.0614(13) 0.0445(11) 0.0487(12) -0.0043(9) 0.0117(10) -0.0096(10)
C1311 0.037(2) 0.053(3) 0.045(3) 0.009(2) -0.009(2) -0.018(2)
B101 0.0348(9) 0.0295(9) 0.0186(8) -0.0003(6) -0.0092(7) -0.0118(7)

loop_
_atom_type_symbol
_atom_type_scat_dispersion_real
_atom_type_scat_dispersion_imag
_atom_type_scat_Cromer_Mann_a1
_atom_type_scat_Cromer_Mann_b1
_atom_type_scat_Cromer_Mann_a2
_atom_type_scat_Cromer_Mann_b2
_atom_type_scat_Cromer_Mann_a3
_atom_type_scat_Cromer_Mann_b3
_atom_type_scat_Cromer_Mann_a4
_atom_type_scat_Cromer_Mann_b4
_atom_type_scat_Cromer_Mann_c
_atom_type_scat_source
C 0.0181 0.0091 2.3100 20.8439 1.0200 10.2075 1.5886 0.5687 0.8650 51.6512 0.2156 'International Tables Vol C 4.2.6.8 and 6.1.1.4'
H 0.0000 0.0000 0.4930 10.5109 0.3229 26.1257 0.1402 3.1424 0.0408 57.7998 0.0030 'International Tables Vol C 4.2.6.8 and 6.1.1.4'
B 0.0090 0.0039 2.0545 23.2185 1.3326 1.0210 1.0979 60.3498 0.7068 0.1403 -0.1932 'International Tables Vol C 4.2.6.8 and 6.1.1.4'
N 0.0311 0.0180 12.2126 0.0057 3.1322 9.8933 2.0125 28.9975 1.1663 0.5826 -11.5290 'International Tables Vol C 4.2.6.8 and 6.1.1.4'
O 0.0492 0.0322 3.0485 13.2771 2.2868 5.7011 1.5463 0.3239 0.8670 32.9089 0.2508 'International Tables Vol C 4.2.6.8 and 6.1.1.4'
Sr -0.3528 1.8200 17.5663 1.5564 9.8184 14.0988 5.4220 0.1664 2.6694 132.3760 2.5064 'International Tables Vol C 4.2.6.8 and 6.1.1.4'

loop_
_geom_angle_atom_site_label_1
_geom_angle_atom_site_label_2
_geom_angle_atom_site_label_3
_geom_angle
_geom_angle_publ_flag
H2 Sr1 H3 37.4(3) no
H2 Sr1 H4 37.4(3) no
H3 Sr1 H4 37.4(3) no
H2 Sr1 O2 98.5(4) no
H3 Sr1 O2 125.0(3) no
H4 Sr1 O2 88.2(3) no
H2 Sr1 O1 83.9(2) no
H3 Sr1 O1 115.2(4) no
H4 Sr1 O1 115.5(4) no
O2 Sr1 O1 74.06(4) yes
H2 Sr1 N1 117.4(4) no
H3 Sr1 N1 95.7(2) no
H4 Sr1 N1 131.9(4) no
O2 Sr1 N1 139.28(4) yes
O1 Sr1 N1 90.66(4) yes
H2 Sr1 N2 136.4(2) no
H3 Sr1 N2 104.1(4) no
H4 Sr1 N2 101.5(4) no
O2 Sr1 N2 91.81(4) yes
O1 Sr1 N2 139.44(4) yes
N1 Sr1 N2 75.49(4) yes
C1 N1 C6 120.00(12) yes
C1 N1 Sr1 121.73(9) yes
C6 N1 Sr1 116.28(8) yes
C3 N2 C18 119.22(12) yes
C3 N2 Sr1 123.02(9) yes
C18 N2 Sr1 117.53(9) yes
C30 O1 C33 108.43(15) yes
C30 O1 Sr1 117.97(11) yes
C33 O1 Sr1 133.54(12) yes
C34 O2 C37 106.14(13) yes
C34 O2 Sr1 113.30(10) yes
C37 O2 Sr1 139.91(9) yes
N1 C1 C2 125.08(13) yes
N1 C1 C4 120.71(13) yes
C2 C1 C4 114.19(13) yes
C1 C2 C3 130.72(14) yes
C1 C2 H21 114.6 no
C3 C2 H21 114.7 no
C2 C3 N2 125.48(13) yes
C2 C3 C5 114.20(13) yes
N2 C3 C5 120.30(13) yes
C1 C4 H41 109.4 no
C1 C4 H42 109.5 no
H41 C4 H42 109.5 no
C1 C4 H43 109.5 no
H41 C4 H43 109.5 no
H42 C4 H43 109.5 no
C3 C5 H51 109.5 no
C3 C5 H52 109.6 no
H51 C5 H52 109.5 no
C3 C5 H53 109.2 no
H51 C5 H53 109.5 no
H52 C5 H53 109.5 no
N1 C6 C7 121.70(13) yes
N1 C6 C11 118.16(13) yes
C7 C6 C11 119.90(13) yes
C6 C7 C8 118.92(14) yes
C6 C7 C12 122.65(13) yes
C8 C7 C12 118.44(14) yes
C7 C8 C9 121.63(15) yes
C7 C8 H81 119.2 no
C9 C8 H81 119.1 no
C8 C9 C10 119.13(15) yes
C8 C9 H91 120.5 no
C10 C9 H91 120.4 no
C9 C10 C11 121.51(15) yes
C9 C10 H101 119.2 no
C11 C10 H101 119.3 no
C6 C11 C10 118.89(14) yes
C6 C11 C15 120.45(13) yes
C10 C11 C15 120.66(14) yes
C7 C12 C13 111.94(13) yes
C7 C12 C14 110.63(13) yes
C13 C12 C14 109.37(14) yes
C7 C12 H121 108.3 no
C13 C12 H121 108.2 no
C14 C12 H121 108.2 no
C12 C13 H131 109.4 no
C12 C13 H132 109.5 no
H131 C13 H132 109.5 no
C12 C13 H133 109.5 no
H131 C13 H133 109.5 no
H132 C13 H133 109.5 no
C12 C14 H141 109.4 no
C12 C14 H142 109.5 no
H141 C14 H142 109.5 no
C12 C14 H143 109.5 no
H141 C14 H143 109.5 no
H142 C14 H143 109.5 no
C11 C15 C16 111.68(14) yes
C11 C15 C17 113.43(14) yes
C16 C15 C17 109.00(14) yes
C11 C15 H151 107.5 no
C16 C15 H151 107.6 no
C17 C15 H151 107.4 no
C15 C16 H161 109.5 no
C15 C16 H162 109.3 no
H161 C16 H162 109.5 no
C15 C16 H163 109.6 no
H161 C16 H163 109.5 no
H162 C16 H163 109.5 no
C15 C17 H171 109.4 no
C15 C17 H172 109.6 no
H171 C17 H172 109.5 no
C15 C17 H173 109.4 no
H171 C17 H173 109.5 no
H172 C17 H173 109.5 no
N2 C18 C19 120.84(14) yes
N2 C18 C23 119.01(14) yes
C19 C18 C23 119.97(14) yes
C18 C19 C20 118.48(16) yes
C18 C19 C24 122.94(14) yes
C20 C19 C24 118.54(15) yes
C19 C20 C21 121.74(17) yes
C19 C20 H201 119.2 no
C21 C20 H201 119.0 no
C20 C21 C22 119.43(16) yes
C20 C21 H211 120.3 no
C22 C21 H211 120.2 no
C21 C22 C23 121.25(16) yes
C21 C22 H221 119.2 no
C23 C22 H221 119.5 no
C18 C23 C22 119.10(15) yes
C18 C23 C27 122.12(14) yes
C22 C23 C27 118.70(15) yes
C19 C24 C25 110.59(16) yes
C19 C24 C26 112.35(16) yes
C25 C24 C26 110.27(16) yes
C19 C24 H241 107.8 no
C25 C24 H241 107.8 no
C26 C24 H241 107.9 no
C24 C25 H251 109.5 no
C24 C25 H252 109.6 no
H251 C25 H252 109.5 no
C24 C25 H253 109.3 no
H251 C25 H253 109.5 no
H252 C25 H253 109.5 no
C24 C26 H261 109.4 no
C24 C26 H262 109.5 no
H261 C26 H262 109.5 no
C24 C26 H263 109.4 no
H261 C26 H263 109.5 no
H262 C26 H263 109.5 no
C23 C27 C28 111.82(15) yes
C23 C27 C29 110.36(14) yes
C28 C27 C29 109.81(16) yes
C23 C27 H271 108.1 no
C28 C27 H271 108.5 no
C29 C27 H271 108.1 no
C27 C28 H281 109.4 no
C27 C28 H282 109.2 no
H281 C28 H282 109.5 no
C27 C28 H283 109.8 no
H281 C28 H283 109.5 no
H282 C28 H283 109.5 no
C27 C29 H291 109.6 no
C27 C29 H292 109.5 no
H291 C29 H292 109.5 no
C27 C29 H293 109.3 no
H291 C29 H293 109.5 no
H292 C29 H293 109.5 no
O1 C30 C31 106.74(18) yes
O1 C30 H301 110.3 no
C31 C30 H301 110.5 no
O1 C30 H302 110.0 no
C31 C30 H302 109.8 no
H301 C30 H302 109.5 no
C30 C31 C32 101.24(17) yes
C30 C31 H311 111.7 no
C32 C31 H311 111.9 no
C30 C31 H312 111.1 no
C32 C31 H312 111.2 no
H311 C31 H312 109.5 no
C31 C32 C33 101.79(19) yes
C31 C32 H321 110.7 no
C33 C32 H321 111.2 no
C31 C32 H322 111.8 no
C33 C32 H322 111.7 no
H321 C32 H322 109.5 no
C32 C33 O1 105.91(17) yes
C32 C33 H331 110.6 no
O1 C33 H331 110.3 no
C32 C33 H332 110.0 no
O1 C33 H332 110.5 no
H331 C33 H332 109.5 no
O2 C34 C35 106.05(16) yes
O2 C34 H341 110.3 no
C35 C34 H341 110.4 no
O2 C34 H342 110.4 no
C35 C34 H342 110.2 no
H341 C34 H342 109.5 no
C34 C35 C36 106.33(17) yes
C34 C35 H351 110.2 no
C36 C35 H351 110.4 no
C34 C35 H352 110.4 no
C36 C35 H352 110.0 no
H351 C35 H352 109.5 no
C35 C36 C37 105.01(17) yes
C35 C36 H361 110.3 no
C37 C36 H361 110.1 no
C35 C36 H362 110.7 no
C37 C36 H362 111.2 no
H361 C36 H362 109.5 no
C36 C37 O2 105.53(15) yes
C36 C37 H371 109.8 no
O2 C37 H371 110.2 no
C36 C37 H372 111.0 no
O2 C37 H372 110.7 no
H371 C37 H372 109.5 no
H1 B1 H2 109.8(8) no
H1 B1 H3 110.1(8) no
H2 B1 H3 108.6(8) no
H1 B1 H4 110.4(8) no
H2 B1 H4 109.0(8) no
H3 B1 H4 108.9(8) no
B1 H2 Sr1 88.5(5) no
B1 H3 Sr1 88.6(5) no
B1 H4 Sr1 88.1(5) no
H7 Sr101 H6 37.3(3) no
H7 Sr101 H8 37.1(3) no
H6 Sr101 H8 37.2(3) no
H7 Sr101 N102 123.4(5) no
H6 Sr101 N102 93.7(2) no
H8 Sr101 N102 125.3(5) no
H7 Sr101 N101 134.6(3) no
H6 Sr101 N101 110.5(5) no
H8 Sr101 N101 97.5(4) no
N102 Sr101 N101 75.55(4) yes
H7 Sr101 O102 83.6(3) no
H6 Sr101 O102 106.7(5) no
H8 Sr101 O102 119.7(4) no
N102 Sr101 O102 90.63(4) yes
N101 Sr101 O102 140.85(4) yes
H7 Sr101 O101 93.8(5) no
H6 Sr101 O101 127.8(2) no
H8 Sr101 O101 95.6(5) no
N102 Sr101 O101 138.15(4) yes
N101 Sr101 O101 92.20(4) yes
O102 Sr101 O101 73.87(4) yes
C101 N101 C106 118.18(12) yes
C101 N101 Sr101 121.04(9) yes
C106 N101 Sr101 119.89(8) yes
C103 N102 C118 120.44(12) yes
C103 N102 Sr101 120.34(9) yes
C118 N102 Sr101 116.96(9) yes
C130 O101 C133 107.17(14) yes
C130 O101 Sr101 138.45(10) yes
C133 O101 Sr101 114.34(10) yes
C134 O102 C137 108.72(16) yes
C134 O102 Sr101 134.21(13) yes
C137 O102 Sr101 116.93(11) yes
N101 C101 C102 125.36(13) yes
N101 C101 C104 119.32(13) yes
C102 C101 C104 115.30(13) yes
C101 C102 C103 130.81(14) yes
C101 C102 H1021 114.6 no
C103 C102 H1021 114.6 no
C102 C103 N102 125.02(13) yes
C102 C103 C105 114.16(13) yes
N102 C103 C105 120.81(13) yes
C101 C104 H1041 109.8 no
C101 C104 H1042 109.3 no
H1041 C104 H1042 109.5 no
C101 C104 H1043 109.3 no
H1041 C104 H1043 109.5 no
H1042 C104 H1043 109.5 no
C103 C105 H1051 109.4 no
C103 C105 H1052 109.5 no
H1051 C105 H1052 109.5 no
C103 C105 H1053 109.5 no
H1051 C105 H1053 109.5 no
H1052 C105 H1053 109.5 no
N101 C106 C107 121.35(13) yes
N101 C106 C111 118.71(13) yes
C107 C106 C111 119.82(13) yes
C106 C107 C108 118.91(14) yes
C106 C107 C112 122.33(13) yes
C108 C107 C112 118.76(14) yes
C107 C108 C109 121.37(15) yes
C107 C108 H1081 119.4 no
C109 C108 H1081 119.3 no
C108 C109 C110 119.52(15) yes
C108 C109 H1091 120.3 no
C110 C109 H1091 120.2 no
C109 C110 C111 121.17(15) yes
C109 C110 H1101 119.4 no
C111 C110 H1101 119.4 no
C106 C111 C110 119.20(14) yes
C106 C111 C115 121.26(14) yes
C110 C111 C115 119.53(14) yes
C107 C112 C113 111.61(13) yes
C107 C112 C114 110.73(13) yes
C113 C112 C114 109.80(14) yes
C107 C112 H1121 108.3 no
C113 C112 H1121 108.1 no
C114 C112 H1121 108.1 no
C112 C113 H1131 109.6 no
C112 C113 H1132 109.4 no
H1131 C113 H1132 109.5 no
C112 C113 H1133 109.4 no
H1131 C113 H1133 109.5 no
H1132 C113 H1133 109.5 no
C112 C114 H1141 109.5 no
C112 C114 H1142 109.4 no
H1141 C114 H1142 109.5 no
C112 C114 H1143 109.5 no
H1141 C114 H1143 109.5 no
H1142 C114 H1143 109.5 no
C111 C115 C116 111.37(15) yes
C111 C115 C117 112.06(14) yes
C116 C115 C117 110.52(18) yes
C111 C115 H1151 107.6 no
C116 C115 H1151 107.3 no
C117 C115 H1151 107.7 no
C115 C116 H1161 109.5 no
C115 C116 H1162 109.6 no
H1161 C116 H1162 109.5 no
C115 C116 H1163 109.3 no
H1161 C116 H1163 109.5 no
H1162 C116 H1163 109.5 no
C115 C117 H1171 109.3 no
C115 C117 H1172 109.4 no
H1171 C117 H1172 109.5 no
C115 C117 H1173 109.7 no
H1171 C117 H1173 109.5 no
H1172 C117 H1173 109.5 no
N102 C118 C119 121.27(14) yes
N102 C118 C123 118.45(14) yes
C119 C118 C123 120.01(14) yes
C118 C119 C120 118.92(16) yes
C118 C119 C124 123.36(14) yes
C120 C119 C124 117.71(16) yes
C119 C120 C121 121.27(17) yes
C119 C120 H1201 119.4 no
C121 C120 H1201 119.3 no
C120 C121 C122 119.70(16) yes
C120 C121 H1211 120.1 no
C122 C121 H1211 120.2 no
C121 C122 C123 121.51(17) yes
C121 C122 H1221 119.2 no
C123 C122 H1221 119.3 no
C118 C123 C122 118.57(16) yes
C118 C123 C127 120.56(14) yes
C122 C123 C127 120.86(15) yes
C119 C124 C125 111.80(15) yes
C119 C124 C126 112.19(16) yes
C125 C124 C126 108.85(16) yes
C119 C124 H1241 107.9 no
C125 C124 H1241 108.0 no
C126 C124 H1241 107.9 no
C124 C125 H1251 109.4 no
C124 C125 H1252 109.6 no
H1251 C125 H1252 109.5 no
C124 C125 H1253 109.4 no
H1251 C125 H1253 109.5 no
H1252 C125 H1253 109.5 no
C124 C126 H1261 109.4 no
C124 C126 H1262 109.6 no
H1261 C126 H1262 109.5 no
C124 C126 H1263 109.5 no
H1261 C126 H1263 109.5 no
H1262 C126 H1263 109.5 no
C123 C127 C128 111.91(15) yes
C123 C127 C129 113.34(15) yes
C128 C127 C129 108.96(15) yes
C123 C127 H1271 107.4 no
C128 C127 H1271 107.4 no
C129 C127 H1271 107.6 no
C127 C128 H1281 109.4 no
C127 C128 H1282 109.4 no
H1281 C128 H1282 109.5 no
C127 C128 H1283 109.6 no
H1281 C128 H1283 109.5 no
H1282 C128 H1283 109.5 no
C127 C129 H1291 109.8 no
C127 C129 H1292 109.3 no
H1291 C129 H1292 109.5 no
C127 C129 H1293 109.3 no
H1291 C129 H1293 109.5 no
H1292 C129 H1293 109.5 no
O101 C130 C131 102.8(2) yes
O101 C130 C1311 110.4(3) yes
C131 C130 C1311 24.4(2) yes
O101 C130 H1301 110.2 no
C131 C130 H1301 120.8 no
C1311 C130 H1301 96.9 no
O101 C130 H1302 110.2 no
C131 C130 H1302 102.9 no
C1311 C130 H1302 118.9 no
H1301 C130 H1302 109.5 no
C130 C131 C132 106.8(3) yes
C130 C131 H1311 110.5 no
C132 C131 H1311 110.6 no
C130 C131 H1312 109.8 no
C132 C131 H1312 109.7 no
H1311 C131 H1312 109.5 no
C131 C132 C133 99.7(3) yes
C131 C132 C1311 23.1(2) yes
C133 C132 C1311 104.1(2) yes
C131 C132 H1321 102.2 no
C133 C132 H1321 111.2 no
C1311 C132 H1321 119.9 no
C131 C132 H1322 122.2 no
C133 C132 H1322 111.3 no
C1311 C132 H1322 100.2 no
H1321 C132 H1322 109.5 no
C132 C133 O101 105.37(15) yes
C132 C133 H1331 110.6 no
O101 C133 H1331 110.6 no
C132 C133 H1332 110.4 no
O101 C133 H1332 110.4 no
H1331 C133 H1332 109.5 no
O102 C134 C135 106.4(2) yes
O102 C134 H1341 110.2 no
C135 C134 H1341 110.5 no
O102 C134 H1342 110.3 no
C135 C134 H1342 109.9 no
H1341 C134 H1342 109.5 no
C134 C135 C136 102.5(2) yes
C134 C135 H1351 111.4 no
C136 C135 H1351 111.3 no
C134 C135 H1352 111.1 no
C136 C135 H1352 110.8 no
H1351 C135 H1352 109.5 no
C135 C136 C137 101.6(2) yes
C135 C136 H1361 111.5 no
C137 C136 H1361 111.0 no
C135 C136 H1362 111.1 no
C137 C136 H1362 112.1 no
H1361 C136 H1362 109.5 no
C136 C137 O102 105.8(2) yes
C136 C137 H1371 110.2 no
O102 C137 H1371 110.3 no
C136 C137 H1372 110.4 no
O102 C137 H1372 110.7 no
H1371 C137 H1372 109.5 no
C132 C1311 C130 103.8(3) yes
C132 C1311 H1313 110.8 no
C130 C1311 H1313 110.7 no
C132 C1311 H1314 111.0 no
C130 C1311 H1314 110.9 no
H1313 C1311 H1314 109.5 no
H5 B101 H6 110.3(8) no
H5 B101 H7 109.6(8) no
H6 B101 H7 109.1(8) no
H5 B101 H8 110.2(8) no
H6 B101 H8 109.3(8) no
H7 B101 H8 108.3(8) no
B101 H6 Sr101 88.3(5) no
B101 H7 Sr101 88.6(5) no
B101 H8 Sr101 88.3(5) no

loop_
_geom_bond_atom_site_label_1
_geom_bond_atom_site_label_2
_geom_bond_distance
_geom_bond_publ_flag
Sr1 H2 2.647(9) no
Sr1 H3 2.647(9) no
Sr1 H4 2.655(9) no
Sr1 O2 2.5620(11) yes
Sr1 O1 2.5366(11) yes
Sr1 N1 2.5335(12) yes
Sr1 N2 2.5244(12) yes
N1 C1 1.3220(19) yes
N1 C6 1.4308(18) yes
N2 C3 1.3195(19) yes
N2 C18 1.4312(19) yes
O1 C30 1.438(2) yes
O1 C33 1.425(2) yes
O2 C34 1.448(2) yes
O2 C37 1.441(2) yes
C1 C2 1.415(2) yes
C1 C4 1.521(2) yes
C2 C3 1.412(2) yes
C2 H21 0.950 no
C3 C5 1.522(2) yes
C4 H41 0.950 no
C4 H42 0.950 no
C4 H43 0.950 no
C5 H51 0.950 no
C5 H52 0.950 no
C5 H53 0.950 no
C6 C7 1.411(2) yes
C6 C11 1.413(2) yes
C7 C8 1.397(2) yes
C7 C12 1.519(2) yes
C8 C9 1.379(2) yes
C8 H81 0.950 no
C9 C10 1.392(2) yes
C9 H91 0.950 no
C10 C11 1.392(2) yes
C10 H101 0.950 no
C11 C15 1.520(2) yes
C12 C13 1.529(2) yes
C12 C14 1.533(2) yes
C12 H121 0.950 no
C13 H131 0.950 no
C13 H132 0.950 no
C13 H133 0.950 no
C14 H141 0.950 no
C14 H142 0.950 no
C14 H143 0.950 no
C15 C16 1.532(2) yes
C15 C17 1.533(2) yes
C15 H151 0.950 no
C16 H161 0.950 no
C16 H162 0.950 no
C16 H163 0.950 no
C17 H171 0.950 no
C17 H172 0.950 no
C17 H173 0.950 no
C18 C19 1.411(2) yes
C18 C23 1.411(2) yes
C19 C20 1.398(2) yes
C19 C24 1.514(2) yes
C20 C21 1.380(3) yes
C20 H201 0.950 no
C21 C22 1.381(3) yes
C21 H211 0.950 no
C22 C23 1.395(2) yes
C22 H221 0.950 no
C23 C27 1.520(2) yes
C24 C25 1.536(3) yes
C24 C26 1.528(3) yes
C24 H241 0.950 no
C25 H251 0.950 no
C25 H252 0.950 no
C25 H253 0.950 no
C26 H261 0.950 no
C26 H262 0.950 no
C26 H263 0.950 no
C27 C28 1.526(2) yes
C27 C29 1.519(2) yes
C27 H271 0.950 no
C28 H281 0.950 no
C28 H282 0.950 no
C28 H283 0.950 no
C29 H291 0.950 no
C29 H292 0.950 no
C29 H293 0.950 no
C30 C31 1.493(3) yes
C30 H301 0.950 no
C30 H302 0.950 no
C31 C32 1.509(3) yes
C31 H311 0.950 no
C31 H312 0.950 no
C32 C33 1.499(3) yes
C32 H321 0.950 no
C32 H322 0.950 no
C33 H331 0.950 no
C33 H332 0.950 no
C34 C35 1.476(3) yes
C34 H341 0.950 no
C34 H342 0.950 no
C35 C36 1.505(3) yes
C35 H351 0.950 no
C35 H352 0.950 no
C36 C37 1.503(3) yes
C36 H361 0.950 no
C36 H362 0.950 no
C37 H371 0.950 no
C37 H372 0.950 no
B1 H1 1.038(10) no
B1 H2 1.045(10) no
B1 H3 1.043(10) no
B1 H4 1.045(10) no
Sr101 H7 2.619(9) no
Sr101 H6 2.626(9) no
Sr101 H8 2.625(9) no
Sr101 N102 2.5388(12) yes
Sr101 N101 2.5096(11) yes
Sr101 O102 2.5496(12) yes
Sr101 O101 2.5582(12) yes
N101 C101 1.3277(18) yes
N101 C106 1.4282(18) yes
N102 C103 1.3194(19) yes
N102 C118 1.4319(19) yes
O101 C130 1.443(2) yes
O101 C133 1.450(2) yes
O102 C134 1.425(2) yes
O102 C137 1.436(2) yes
C101 C102 1.408(2) yes
C101 C104 1.518(2) yes
C102 C103 1.417(2) yes
C102 H1021 0.950 no
C103 C105 1.526(2) yes
C104 H1041 0.950 no
C104 H1042 0.950 no
C104 H1043 0.950 no
C105 H1051 0.950 no
C105 H1052 0.950 no
C105 H1053 0.950 no
C106 C107 1.414(2) yes
C106 C111 1.409(2) yes
C107 C108 1.396(2) yes
C107 C112 1.520(2) yes
C108 C109 1.382(2) yes
C108 H1081 0.950 no
C109 C110 1.387(2) yes
C109 H1091 0.950 no
C110 C111 1.394(2) yes
C110 H1101 0.950 no
C111 C115 1.524(2) yes
C112 C113 1.529(2) yes
C112 C114 1.531(2) yes
C112 H1121 0.950 no
C113 H1131 0.950 no
C113 H1132 0.950 no
C113 H1133 0.950 no
C114 H1141 0.950 no
C114 H1142 0.950 no
C114 H1143 0.950 no
C115 C116 1.515(3) yes
C115 C117 1.524(3) yes
C115 H1151 0.950 no
C116 H1161 0.950 no
C116 H1162 0.950 no
C116 H1163 0.950 no
C117 H1171 0.950 no
C117 H1172 0.950 no
C117 H1173 0.950 no
C118 C119 1.411(2) yes
C118 C123 1.414(2) yes
C119 C120 1.394(2) yes
C119 C124 1.514(2) yes
C120 C121 1.381(3) yes
C120 H1201 0.950 no
C121 C122 1.378(3) yes
C121 H1211 0.950 no
C122 C123 1.397(2) yes
C122 H1221 0.950 no
C123 C127 1.524(2) yes
C124 C125 1.531(3) yes
C124 C126 1.534(3) yes
C124 H1241 0.950 no
C125 H1251 0.950 no
C125 H1252 0.950 no
C125 H1253 0.950 no
C126 H1261 0.950 no
C126 H1262 0.950 no
C126 H1263 0.950 no
C127 C128 1.527(2) yes
C127 C129 1.529(2) yes
C127 H1271 0.950 no
C128 H1281 0.950 no
C128 H1282 0.950 no
C128 H1283 0.950 no
C129 H1291 0.950 no
C129 H1292 0.950 no
C129 H1293 0.950 no
C130 C131 1.558(5) yes
C130 C1311 1.401(6) yes
C130 H1301 0.950 no
C130 H1302 0.950 no
C131 C132 1.414(6) yes
C131 H1311 0.950 no
C131 H1312 0.950 no
C132 C133 1.495(3) yes
C132 C1311 1.627(5) yes
C132 H1321 0.950 no
C132 H1322 0.950 no
C133 H1331 0.950 no
C133 H1332 0.950 no
C134 C135 1.471(4) yes
C134 H1341 0.950 no
C134 H1342 0.950 no
C135 C136 1.500(4) yes
C135 H1351 0.950 no
C135 H1352 0.950 no
C136 C137 1.508(3) yes
C136 H1361 0.950 no
C136 H1362 0.950 no
C137 H1371 0.950 no
C137 H1372 0.950 no
C1311 H1313 0.950 no
C1311 H1314 0.950 no
B101 H5 1.030(10) no
B101 H6 1.027(10) no
B101 H7 1.031(10) no
B101 H8 1.028(10) no
